data_4312775
loop_
_publ_author_name
'Dong Mok Shin'
'In Su Lee'
'Young Keun Chung'

_publ_section_title
;
 Self-Assemblies of New Rigid Angular Ligands and Metal Centers toward the
 Rational Construction and Modification of Novel Coordination Polymer
 Networks
;
_journal_name_full 'Inorganic Chemistry'
_journal_page_first 8838
_journal_page_last 8846
_journal_paper_doi 10.1021/ic0345929
_journal_volume 42
_journal_year 2003
_chemical_formula_sum 'C33 H29 Co N7 O6 S2'
_chemical_formula_weight 742.68
_chemical_name_systematic
; 
 ? 
;
_space_group_IT_number 14
_symmetry_cell_setting monoclinic
_symmetry_space_group_name_Hall '-P 2ybc'
_symmetry_space_group_name_H-M 'P 1 21/c 1'
_atom_sites_solution_hydrogens geom
_atom_sites_solution_primary direct
_atom_sites_solution_secondary difmap
_audit_creation_method SHELXL-97
_cell_angle_alpha 90.00
_cell_angle_beta 104.4352(12)
_cell_angle_gamma 90.00
_cell_formula_units_Z 4
_cell_length_a 9.54000(10)
_cell_length_b 23.5649(5)
_cell_length_c 16.6758(3)
_cell_measurement_temperature 293(2)
_cell_measurement_theta_max 26.62
_cell_measurement_theta_min 2.80
_cell_volume 3630.52(11)
_computing_cell_refinement DenzoSMN
_computing_data_collection DenzoSMN
_computing_data_reduction DenzoSMN
_computing_structure_refinement 'SHELXL-97 (Sheldrick, 1997)'
_computing_structure_solution 'SHELXS-97 (Sheldrick, 1990)'
_diffrn_ambient_temperature 293(2)
_diffrn_measured_fraction_theta_full 0.977
_diffrn_measured_fraction_theta_max 0.977
_diffrn_radiation_monochromator graphite
_diffrn_radiation_source 'fine-focus sealed tube'
_diffrn_radiation_type MoK\a
_diffrn_radiation_wavelength 0.71073
_diffrn_reflns_av_R_equivalents 0.0448
_diffrn_reflns_av_sigmaI/netI 0.0807
_diffrn_reflns_limit_h_max 11
_diffrn_reflns_limit_h_min -11
_diffrn_reflns_limit_k_max 24
_diffrn_reflns_limit_k_min -29
_diffrn_reflns_limit_l_max 20
_diffrn_reflns_limit_l_min -17
_diffrn_reflns_number 20105
_diffrn_reflns_theta_full 26.62
_diffrn_reflns_theta_max 26.62
_diffrn_reflns_theta_min 2.80
_exptl_absorpt_coefficient_mu 0.639
_exptl_crystal_colour dark_green
_exptl_crystal_density_diffrn 1.359
_exptl_crystal_density_method 'not measured'
_exptl_crystal_description rod
_exptl_crystal_F_000 1532
_exptl_crystal_size_max 0.4
_exptl_crystal_size_mid 0.3
_exptl_crystal_size_min 0.2
_refine_diff_density_max 0.855
_refine_diff_density_min -0.592
_refine_diff_density_rms 0.102
_refine_ls_extinction_method none
_refine_ls_goodness_of_fit_ref 0.943
_refine_ls_hydrogen_treatment mixed
_refine_ls_matrix_type full
_refine_ls_number_parameters 419
_refine_ls_number_reflns 7432
_refine_ls_number_restraints 12
_refine_ls_restrained_S_all 1.051
_refine_ls_R_factor_all 0.1492
_refine_ls_R_factor_gt 0.0750
_refine_ls_shift/su_max 0.953
_refine_ls_shift/su_mean 0.012
_refine_ls_structure_factor_coef Fsqd
_refine_ls_weighting_details 'calc w=1/[\s^2^(Fo^2^)+(0.1661P)^2^+0.0000P] where P=(Fo^2^+2Fc^2^)/3'
_refine_ls_weighting_scheme calc
_refine_ls_wR_factor_gt 0.2217
_refine_ls_wR_factor_ref 0.2583
_reflns_number_gt 3552
_reflns_number_total 7432
_reflns_threshold_expression >2sigma(I)
_cod_data_source_file ic0345929si20030529_081404_4.cif
_cod_data_source_block compound4
_cod_database_code 4312775

loop_
_symmetry_equiv_pos_as_xyz
'x, y, z'
'-x, y+1/2, -z+1/2'
'-x, -y, -z'
'x, -y-1/2, z-1/2'

loop_
_atom_site_label
_atom_site_type_symbol
_atom_site_fract_x
_atom_site_fract_y
_atom_site_fract_z
_atom_site_U_iso_or_equiv
_atom_site_adp_type
_atom_site_occupancy
_atom_site_symmetry_multiplicity
_atom_site_calc_flag
_atom_site_refinement_flags
_atom_site_disorder_assembly
_atom_site_disorder_group
Co Co -0.18406(7) 0.27188(3) 0.10512(5) 0.0612(3) Uani 1 1 d . . .
S1 S -0.64813(18) 0.26025(12) 0.14880(13) 0.1134(8) Uani 1 1 d . . .
S2 S -0.2638(3) 0.43783(9) -0.05620(17) 0.1448(10) Uani 1 1 d . . .
N1 N -0.1011(4) 0.20453(18) 0.0556(3) 0.0570(10) Uani 1 1 d . . .
N2 N -0.0296(4) 0.29264(18) 0.2092(3) 0.0588(11) Uani 1 1 d . . .
N3 N -0.3725(5) 0.2567(2) 0.1252(3) 0.0755(13) Uani 1 1 d . . .
N4 N -0.2059(5) 0.3404(2) 0.0368(3) 0.0786(14) Uani 1 1 d . . .
C1 C 0.0154(5) 0.1788(2) 0.1017(3) 0.0667(14) Uani 1 1 d . . .
H1 H 0.0553 0.1927 0.1546 0.080 Uiso 1 1 calc R . .
C2 C 0.0810(5) 0.1323(2) 0.0750(4) 0.0691(15) Uani 1 1 d . . .
H2 H 0.1630 0.1164 0.1101 0.083 Uiso 1 1 calc R . .
C3 C 0.0268(5) 0.1093(2) -0.0022(3) 0.0555(12) Uani 1 1 d . . .
C4 C -0.0984(5) 0.1367(2) -0.0545(3) 0.0537(12) Uani 1 1 d . . .
C5 C -0.1586(5) 0.1844(2) -0.0225(3) 0.0522(12) Uani 1 1 d . . .
C6 C -0.2814(5) 0.2113(2) -0.0731(4) 0.0633(13) Uani 1 1 d . . .
H6 H -0.3233 0.2418 -0.0524 0.076 Uiso 1 1 calc R . .
C7 C -0.3389(6) 0.1930(3) -0.1518(4) 0.0714(15) Uani 1 1 d . . .
H7 H -0.4181 0.2118 -0.1850 0.086 Uiso 1 1 calc R . .
C8 C -0.2797(6) 0.1459(3) -0.1834(4) 0.0697(15) Uani 1 1 d . . .
H8 H -0.3207 0.1334 -0.2369 0.084 Uiso 1 1 calc R . .
C9 C -0.1628(6) 0.1188(2) -0.1358(3) 0.0625(13) Uani 1 1 d . . .
H9 H -0.1245 0.0878 -0.1575 0.075 Uiso 1 1 calc R . .
C10 C 0.0945(5) 0.0600(2) -0.0304(3) 0.0638(14) Uani 1 1 d . . .
H10 H 0.0586 0.0486 -0.0851 0.077 Uiso 1 1 calc R . .
C11 C 0.2031(6) 0.0304(2) 0.0159(4) 0.0659(14) Uani 1 1 d . . .
H11 H 0.2349 0.0419 0.0708 0.079 Uiso 1 1 calc R . .
C12 C 0.2789(5) -0.0179(2) -0.0081(3) 0.0579(13) Uani 1 1 d . . .
C13 C 0.2443(7) -0.0390(3) -0.0893(4) 0.0800(17) Uani 1 1 d . . .
H13 H 0.1697 -0.0226 -0.1294 0.096 Uiso 1 1 calc R . .
C14 C 0.3211(7) -0.0842(3) -0.1099(4) 0.0835(18) Uani 1 1 d . . .
H14 H 0.2957 -0.0987 -0.1634 0.100 Uiso 1 1 calc R . .
C15 C 0.4357(7) -0.1083(2) -0.0515(4) 0.0776(16) Uani 1 1 d . . .
H15 H 0.4884 -0.1378 -0.0667 0.093 Uiso 1 1 calc R . .
C16 C 0.4722(5) -0.0883(2) 0.0300(4) 0.0623(14) Uani 1 1 d . . .
C17 C 0.3909(5) -0.0423(2) 0.0485(3) 0.0617(13) Uani 1 1 d . . .
H17 H 0.4150 -0.0278 0.1021 0.074 Uiso 1 1 calc R . .
C18 C 0.5908(5) -0.1108(2) 0.0939(3) 0.0626(13) Uani 1 1 d . . .
H18 H 0.6072 -0.0926 0.1449 0.075 Uiso 1 1 calc R . .
C19 C 0.0485(6) 0.3387(2) 0.2066(4) 0.0666(14) Uani 1 1 d . . .
H19 H 0.0257 0.3601 0.1582 0.080 Uiso 1 1 calc R . .
C20 C 0.1605(6) 0.3573(2) 0.2699(4) 0.0665(14) Uani 1 1 d . . .
H20 H 0.2096 0.3904 0.2631 0.080 Uiso 1 1 calc R . .
C21 C 0.2013(5) 0.3278(2) 0.3434(3) 0.0591(13) Uani 1 1 d . . .
C22 C 0.1186(5) 0.2779(2) 0.3504(3) 0.0553(13) Uani 1 1 d . . .
C23 C 0.0033(5) 0.2623(2) 0.2824(3) 0.0555(13) Uani 1 1 d . . .
C24 C -0.0808(6) 0.2138(2) 0.2886(4) 0.0651(14) Uani 1 1 d . . .
H24 H -0.1566 0.2034 0.2442 0.078 Uiso 1 1 calc R . .
C25 C -0.0517(7) 0.1825(3) 0.3586(4) 0.0796(17) Uani 1 1 d . . .
H25 H -0.1086 0.1510 0.3623 0.096 Uiso 1 1 calc R . .
C26 C 0.0633(6) 0.1970(3) 0.4258(4) 0.0749(16) Uani 1 1 d . . .
H26 H 0.0836 0.1746 0.4732 0.090 Uiso 1 1 calc R . .
C27 C 0.1445(6) 0.2431(2) 0.4221(4) 0.0669(14) Uani 1 1 d . . .
H27 H 0.2195 0.2524 0.4676 0.080 Uiso 1 1 calc R . .
C28 C 0.3206(5) 0.3466(2) 0.4096(4) 0.0657(14) Uani 1 1 d . . .
H28 H 0.3367 0.3269 0.4594 0.079 Uiso 1 1 calc R . .
C29 C -0.4874(7) 0.2580(3) 0.1338(3) 0.0663(14) Uani 1 1 d . . .
C30 C -0.2309(7) 0.3807(3) 0.0001(4) 0.0797(17) Uani 1 1 d . . .
N01 N 0.3447(14) 0.4239(4) 0.1178(9) 0.160(4) Uani 1 1 d . . .
O01 O 0.2159(10) 0.4172(3) 0.0854(6) 0.176(3) Uani 1 1 d . . .
O02 O 0.3843(15) 0.4409(5) 0.1903(7) 0.233(6) Uani 1 1 d . . .
C01 C 0.4495(8) 0.4141(6) 0.0707(5) 0.223(7) Uani 1 1 d . . .
H01A H 0.4036 0.4174 0.0128 0.267 Uiso 1 1 calc R . .
H01B H 0.4893 0.3767 0.0822 0.267 Uiso 1 1 calc R . .
H01C H 0.5256 0.4417 0.0858 0.267 Uiso 1 1 calc R . .
N02 N 0.0958(7) 0.4950(3) 0.7971(5) 0.378(17) Uani 1 1 d RD . .
O03 O 0.0593(7) 0.4748(3) 0.8739(5) 0.333(8) Uani 1 1 d RD . .
O04 O 0.0175(8) 0.5110(3) 0.7473(5) 0.388(12) Uani 1 1 d RD . .
C02 C 0.1795(8) 0.5372(3) 0.8171(6) 0.55(4) Uani 1 1 d RD . .
N03 N 0.4833(7) 0.3579(3) 0.7790(5) 1.23(11) Uani 1 1 d RD . .
O05 O 0.4104(7) 0.3356(3) 0.8302(5) 0.62(3) Uani 1 1 d RD . .
O06 O 0.4080(7) 0.3937(3) 0.7376(5) 0.58(3) Uani 1 1 d RD . .
C03 C 0.5677(7) 0.3380(3) 0.7800(5) 0.354(17) Uani 1 1 d RD . .

loop_
_atom_site_aniso_label
_atom_site_aniso_U_11
_atom_site_aniso_U_22
_atom_site_aniso_U_33
_atom_site_aniso_U_23
_atom_site_aniso_U_13
_atom_site_aniso_U_12
Co 0.0541(5) 0.0665(5) 0.0630(6) -0.0013(3) 0.0144(3) 0.0045(3)
S1 0.0547(9) 0.195(2) 0.0900(14) 0.0040(14) 0.0169(9) -0.0052(11)
S2 0.217(3) 0.0835(14) 0.145(2) 0.0357(14) 0.066(2) 0.0373(16)
N1 0.049(2) 0.066(3) 0.054(3) -0.004(2) 0.0084(19) 0.0020(19)
N2 0.063(2) 0.058(3) 0.058(3) 0.002(2) 0.021(2) 0.002(2)
N3 0.058(3) 0.093(4) 0.076(3) -0.012(3) 0.018(2) -0.001(2)
N4 0.087(3) 0.073(3) 0.074(4) 0.010(3) 0.017(3) 0.008(3)
C1 0.051(3) 0.087(4) 0.059(3) -0.010(3) 0.006(2) 0.009(3)
C2 0.054(3) 0.076(4) 0.070(4) -0.002(3) 0.000(3) 0.014(3)
C3 0.047(3) 0.062(3) 0.059(3) 0.002(3) 0.014(2) -0.004(2)
C4 0.050(3) 0.057(3) 0.054(3) 0.004(2) 0.013(2) -0.010(2)
C5 0.045(2) 0.058(3) 0.052(3) 0.009(3) 0.010(2) -0.003(2)
C6 0.055(3) 0.069(3) 0.065(4) 0.005(3) 0.012(3) 0.000(2)
C7 0.060(3) 0.091(4) 0.056(4) 0.016(3) 0.000(3) -0.003(3)
C8 0.071(3) 0.082(4) 0.053(3) 0.004(3) 0.009(3) -0.008(3)
C9 0.068(3) 0.064(3) 0.055(3) 0.002(3) 0.014(3) -0.008(3)
C10 0.059(3) 0.065(3) 0.066(4) -0.004(3) 0.012(3) -0.001(3)
C11 0.059(3) 0.072(4) 0.068(4) 0.000(3) 0.018(3) -0.003(3)
C12 0.057(3) 0.058(3) 0.059(3) 0.001(3) 0.016(2) -0.003(2)
C13 0.072(4) 0.071(4) 0.087(5) 0.004(3) 0.003(3) 0.010(3)
C14 0.085(4) 0.083(4) 0.071(4) -0.018(3) -0.003(3) 0.017(3)
C15 0.082(4) 0.063(3) 0.085(5) -0.009(3) 0.015(3) 0.007(3)
C16 0.055(3) 0.058(3) 0.074(4) 0.005(3) 0.016(3) -0.008(2)
C17 0.056(3) 0.064(3) 0.065(3) -0.001(3) 0.017(3) -0.007(3)
C18 0.059(3) 0.062(3) 0.066(4) 0.002(3) 0.015(3) 0.003(3)
C19 0.067(3) 0.068(4) 0.066(4) 0.009(3) 0.017(3) -0.004(3)
C20 0.064(3) 0.061(3) 0.072(4) 0.008(3) 0.012(3) -0.013(3)
C21 0.056(3) 0.061(3) 0.064(4) -0.009(3) 0.021(3) 0.001(2)
C22 0.059(3) 0.052(3) 0.059(3) -0.002(3) 0.021(3) 0.004(2)
C23 0.054(3) 0.056(3) 0.062(4) -0.005(3) 0.025(3) 0.004(2)
C24 0.069(3) 0.064(3) 0.064(4) 0.003(3) 0.019(3) -0.007(3)
C25 0.086(4) 0.064(4) 0.093(5) 0.002(4) 0.029(4) -0.007(3)
C26 0.077(4) 0.072(4) 0.078(4) 0.016(3) 0.024(3) 0.003(3)
C27 0.070(3) 0.070(4) 0.063(4) 0.001(3) 0.020(3) 0.006(3)
C28 0.062(3) 0.067(3) 0.065(4) 0.003(3) 0.010(3) 0.005(3)
C29 0.064(4) 0.078(4) 0.052(3) -0.011(3) 0.005(3) -0.004(3)
C30 0.093(4) 0.069(4) 0.080(4) 0.000(4) 0.028(3) 0.006(3)
N01 0.169(9) 0.117(6) 0.212(12) 0.073(7) 0.081(9) 0.004(7)
O01 0.132(5) 0.153(6) 0.248(10) 0.058(6) 0.059(6) 0.007(5)
O02 0.298(13) 0.259(13) 0.152(8) -0.007(8) 0.073(9) -0.064(10)
C01 0.215(13) 0.230(14) 0.278(16) 0.121(13) 0.164(13) 0.099(11)
N02 0.33(2) 0.60(4) 0.204(16) 0.15(2) 0.062(16) 0.28(3)
O03 0.352(18) 0.357(19) 0.316(18) 0.087(14) 0.132(16) -0.055(15)
O04 0.43(3) 0.38(2) 0.256(16) 0.080(15) -0.106(16) -0.114(18)
C02 0.67(7) 0.83(9) 0.23(3) -0.11(4) 0.26(4) -0.22(6)
N03 0.44(4) 0.71(8) 2.0(2) -0.87(11) -0.73(8) 0.32(5)
O05 1.02(7) 0.49(3) 0.55(4) -0.37(3) 0.59(5) -0.50(4)
O06 0.216(16) 0.39(3) 0.98(7) -0.20(4) -0.12(3) -0.025(18)
C03 0.33(3) 0.53(5) 0.186(17) 0.02(2) 0.036(17) -0.17(3)

loop_
_atom_type_symbol
_atom_type_description
_atom_type_scat_dispersion_real
_atom_type_scat_dispersion_imag
_atom_type_scat_source
C C 0.0033 0.0016 'International Tables Vol C Tables 4.2.6.8 and 6.1.1.4'
H H 0.0000 0.0000 'International Tables Vol C Tables 4.2.6.8 and 6.1.1.4'
N N 0.0061 0.0033 'International Tables Vol C Tables 4.2.6.8 and 6.1.1.4'
Co Co 0.3494 0.9721 'International Tables Vol C Tables 4.2.6.8 and 6.1.1.4'
S S 0.1246 0.1234 'International Tables Vol C Tables 4.2.6.8 and 6.1.1.4'
O O 0.0106 0.0060 'International Tables Vol C Tables 4.2.6.8 and 6.1.1.4'

loop_
_geom_angle_atom_site_label_1
_geom_angle_atom_site_label_2
_geom_angle_atom_site_label_3
_geom_angle
_geom_angle_site_symmetry_1
_geom_angle_site_symmetry_3
_geom_angle_publ_flag
N3 Co N4 106.5(2) . . ?
N3 Co N1 113.33(18) . . ?
N4 Co N1 113.7(2) . . ?
N3 Co N2 113.66(18) . . ?
N4 Co N2 104.4(2) . . ?
N1 Co N2 105.12(16) . . ?
C1 N1 C5 118.1(4) . . ?
C1 N1 Co 118.4(3) . . ?
C5 N1 Co 123.6(3) . . ?
C19 N2 C23 116.7(5) . . ?
C19 N2 Co 117.5(4) . . ?
C23 N2 Co 125.8(3) . . ?
C29 N3 Co 167.5(5) . . ?
C30 N4 Co 172.9(5) . . ?
N1 C1 C2 123.7(5) . . ?
C3 C2 C1 121.1(5) . . ?
C2 C3 C4 116.8(5) . . ?
C2 C3 C10 121.4(5) . . ?
C4 C3 C10 121.7(5) . . ?
C9 C4 C5 118.5(5) . . ?
C9 C4 C3 123.1(5) . . ?
C5 C4 C3 118.5(4) . . ?
N1 C5 C6 119.3(5) . . ?
N1 C5 C4 121.8(4) . . ?
C6 C5 C4 118.9(5) . . ?
C7 C6 C5 120.6(5) . . ?
C6 C7 C8 120.5(5) . . ?
C9 C8 C7 120.1(5) . . ?
C8 C9 C4 121.3(5) . . ?
C11 C10 C3 125.0(5) . . ?
C10 C11 C12 128.4(5) . . ?
C17 C12 C13 118.2(5) . . ?
C17 C12 C11 119.8(5) . . ?
C13 C12 C11 121.9(5) . . ?
C14 C13 C12 120.1(6) . . ?
C13 C14 C15 120.9(6) . . ?
C14 C15 C16 120.3(5) . . ?
C15 C16 C17 116.9(5) . . ?
C15 C16 C18 123.5(5) . . ?
C17 C16 C18 119.5(5) . . ?
C12 C17 C16 123.5(5) . . ?
C28 C18 C16 129.5(5) 2_645 . ?
N2 C19 C20 124.9(5) . . ?
C19 C20 C21 121.0(5) . . ?
C20 C21 C22 116.5(5) . . ?
C20 C21 C28 121.3(5) . . ?
C22 C21 C28 122.2(5) . . ?
C23 C22 C27 117.4(5) . . ?
C23 C22 C21 118.7(5) . . ?
C27 C22 C21 123.9(5) . . ?
N2 C23 C24 118.4(5) . . ?
N2 C23 C22 122.2(4) . . ?
C24 C23 C22 119.5(5) . . ?
C25 C24 C23 120.5(6) . . ?
C24 C25 C26 120.6(6) . . ?
C27 C26 C25 120.4(6) . . ?
C26 C27 C22 121.6(6) . . ?
C18 C28 C21 126.1(5) 2_655 . ?
N3 C29 S1 178.3(5) . . ?
N4 C30 S2 177.4(6) . . ?
O01 N01 O02 120.0(13) . . ?
O01 N01 C01 119.9(14) . . ?
O02 N01 C01 120.1(13) . . ?
O04 N02 C02 101.84(6) . . ?
O04 N02 O03 121.9 . . ?
C02 N02 O03 107.0 . . ?
N02 O04 C02 43.6 . . ?
N02 C02 O04 34.52(7) . . ?
C03 N03 O06 138.8 . . ?
C03 N03 O05 112.2 . . ?
O06 N03 O05 108.1 . . ?
N03 O05 C03 27.0 . . ?
N03 C03 O05 40.8 . . ?

loop_
_geom_bond_atom_site_label_1
_geom_bond_atom_site_label_2
_geom_bond_distance
_geom_bond_site_symmetry_2
_geom_bond_publ_flag
Co N3 1.943(5) . ?
Co N4 1.957(6) . ?
Co N1 2.038(4) . ?
Co N2 2.037(4) . ?
S1 C29 1.615(6) . ?
S2 C30 1.628(8) . ?
N1 C1 1.330(6) . ?
N1 C5 1.367(6) . ?
N2 C19 1.324(7) . ?
N2 C23 1.381(6) . ?
N3 C29 1.140(7) . ?
N4 C30 1.122(7) . ?
C1 C2 1.388(7) . ?
C2 C3 1.374(7) . ?
C3 C4 1.443(7) . ?
C3 C10 1.462(7) . ?
C4 C9 1.407(7) . ?
C4 C5 1.425(7) . ?
C5 C6 1.412(7) . ?
C6 C7 1.360(8) . ?
C7 C8 1.406(8) . ?
C8 C9 1.356(7) . ?
C10 C11 1.326(7) . ?
C11 C12 1.456(7) . ?
C12 C17 1.364(7) . ?
C12 C13 1.404(8) . ?
C13 C14 1.383(8) . ?
C14 C15 1.391(8) . ?
C15 C16 1.398(8) . ?
C16 C17 1.411(7) . ?
C16 C18 1.447(7) . ?
C18 C28 1.323(7) 2_645 ?
C19 C20 1.374(7) . ?
C20 C21 1.378(7) . ?
C21 C22 1.436(7) . ?
C21 C28 1.444(7) . ?
C22 C23 1.418(7) . ?
C22 C27 1.420(8) . ?
C23 C24 1.415(7) . ?
C24 C25 1.349(8) . ?
C25 C26 1.401(9) . ?
C26 C27 1.345(8) . ?
C28 C18 1.323(7) 2_655 ?
N01 O01 1.223(12) . ?
N01 O02 1.240(13) . ?
N01 C01 1.435(12) . ?
N02 O04 1.0399 . ?
N02 C02 1.2665(13) . ?
N02 O03 1.4870 . ?
O04 C02 1.7960(12) . ?
N03 C03 0.9284 . ?
N03 O06 1.2079 . ?
N03 O05 1.3358 . ?
O05 C03 1.8925 . ?
